data_7155801
loop_
_publ_author_name
'Das, Asish R.'
'Mukherjee, Prasun'

_publ_section_title
;
 One-flask synthesis of pyrazolone thioethers involving catalyzed and
 uncatalyzed thioetherification pathways of pyrazolones
;
_journal_name_full 'Org. Biomol. Chem.'
_journal_paper_doi 10.1039/C7OB01754E
_journal_year 2017
_chemical_formula_sum 'C16 H13 Cl N2 O S'
_chemical_formula_weight 316.79
_chemical_name_systematic
; 
 ? 
;
_space_group_IT_number 15
_symmetry_cell_setting monoclinic
_symmetry_space_group_name_Hall '-C 2yc'
_symmetry_space_group_name_H-M 'C 1 2/c 1'
_atom_sites_solution_hydrogens geom
_atom_sites_solution_primary direct
_atom_sites_solution_secondary difmap
_audit_creation_method SHELXL-97
_audit_update_record
;
2017-06-21 deposited with the CCDC.
2017-08-08 downloaded from the CCDC.
;
_cell_angle_alpha 90.00
_cell_angle_beta 91.856(5)
_cell_angle_gamma 90.00
_cell_formula_units_Z 8
_cell_length_a 42.263(6)
_cell_length_b 5.9743(8)
_cell_length_c 11.7282(16)
_cell_measurement_reflns_used 3295
_cell_measurement_temperature 296(2)
_cell_measurement_theta_max 21.24
_cell_measurement_theta_min 2.89
_cell_volume 2959.7(7)
_computing_cell_refinement 'Bruker SAINT'
_computing_data_collection 'Bruker APEX2'
_computing_data_reduction 'Bruker SAINT'
_computing_molecular_graphics 'Bruker SHELXTL'
_computing_publication_material 'Bruker SHELXTL'
_computing_structure_refinement 'SHELXL-97 (Sheldrick, 2008)'
_computing_structure_solution 'SHELXS-97 (Sheldrick, 2008)'
_diffrn_ambient_temperature 296(2)
_diffrn_measured_fraction_theta_full 0.983
_diffrn_measured_fraction_theta_max 0.983
_diffrn_measurement_device_type 'Bruker APEX-II CCD'
_diffrn_measurement_method '\f and \w scans'
_diffrn_radiation_monochromator graphite
_diffrn_radiation_source 'fine-focus sealed tube'
_diffrn_radiation_type MoK\a
_diffrn_radiation_wavelength 0.71073
_diffrn_reflns_av_R_equivalents 0.0443
_diffrn_reflns_av_sigmaI/netI 0.0316
_diffrn_reflns_limit_h_max 51
_diffrn_reflns_limit_h_min -51
_diffrn_reflns_limit_k_max 7
_diffrn_reflns_limit_k_min -6
_diffrn_reflns_limit_l_max 14
_diffrn_reflns_limit_l_min -14
_diffrn_reflns_number 16616
_diffrn_reflns_theta_full 25.91
_diffrn_reflns_theta_max 25.91
_diffrn_reflns_theta_min 0.96
_exptl_absorpt_coefficient_mu 0.398
_exptl_crystal_density_diffrn 1.422
_exptl_crystal_density_method 'not measured'
_exptl_crystal_description needle
_exptl_crystal_F_000 1312
_refine_diff_density_max 0.384
_refine_diff_density_min -0.310
_refine_diff_density_rms 0.045
_refine_ls_extinction_method none
_refine_ls_goodness_of_fit_ref 0.997
_refine_ls_hydrogen_treatment mixed
_refine_ls_matrix_type full
_refine_ls_number_parameters 191
_refine_ls_number_reflns 2843
_refine_ls_number_restraints 0
_refine_ls_restrained_S_all 0.997
_refine_ls_R_factor_all 0.0722
_refine_ls_R_factor_gt 0.0472
_refine_ls_shift/su_max 0.000
_refine_ls_shift/su_mean 0.000
_refine_ls_structure_factor_coef Fsqd
_refine_ls_weighting_details 'calc w=1/[\s^2^(Fo^2^)+(0.0852P)^2^+1.2247P] where P=(Fo^2^+2Fc^2^)/3'
_refine_ls_weighting_scheme calc
_refine_ls_wR_factor_gt 0.1303
_refine_ls_wR_factor_ref 0.1479
_reflns_number_gt 1972
_reflns_number_total 2843
_reflns_threshold_expression >2sigma(I)
_cod_data_source_file c7ob01754e3.cif
_cod_data_source_block ard_pm_3cl_0m
_cod_depositor_comments
;
The following automatic conversions were performed:

'_symmetry_cell_setting' value 'Monoclinic' changed to 'monoclinic'
according to
/home/data/users/saulius/crontab/automatic-downloads/rss-feeds/RSC/lib/dictionaries/cif_core.dic
dictionary named 'cif_core.dic' version 2.4.2 from 2011-04-26.

Automatic conversion script
Id: cif_fix_values 4973 2017-02-22 13:04:09Z antanas 
;
_cod_original_sg_symbol_H-M 'C 2/c'
_cod_database_code 7155801

loop_
_symmetry_equiv_pos_as_xyz
'x, y, z'
'-x, y, -z+1/2'
'x+1/2, y+1/2, z'
'-x+1/2, y+1/2, -z+1/2'
'-x, -y, -z'
'x, -y, z-1/2'
'-x+1/2, -y+1/2, -z'
'x+1/2, -y+1/2, z-1/2'

loop_
_atom_site_label
_atom_site_type_symbol
_atom_site_fract_x
_atom_site_fract_y
_atom_site_fract_z
_atom_site_U_iso_or_equiv
_atom_site_adp_type
_atom_site_occupancy
_atom_site_symmetry_multiplicity
_atom_site_calc_flag
_atom_site_refinement_flags
Cl1 Cl 0.03835(2) 0.43758(18) 0.14920(9) 0.0985(4) Uani 1 1 d .
S1 S 0.114744(17) -0.26632(12) 0.05076(5) 0.0609(3) Uani 1 1 d .
O1 O 0.16751(4) 0.1289(3) 0.05181(13) 0.0638(5) Uani 1 1 d .
N1 N 0.16909(5) 0.1027(4) 0.24954(15) 0.0505(5) Uani 1 1 d .
N2 N 0.15456(5) -0.0334(4) 0.32757(16) 0.0522(5) Uani 1 1 d .
H8 H 0.1578 -0.0289 0.4003 0.063 Uiso 1 1 calc R
C1 C 0.03133(8) 0.1806(8) -0.0403(3) 0.0988(12) Uani 1 1 d .
H1 H 0.0143 0.2717 -0.0613 0.119 Uiso 1 1 calc R
C2 C 0.04877(7) 0.2209(6) 0.0592(3) 0.0727(8) Uani 1 1 d .
C3 C 0.07431(6) 0.0898(5) 0.0896(2) 0.0606(7) Uani 1 1 d .
H4 H 0.0860 0.1194 0.1564 0.073 Uiso 1 1 calc R
C4 C 0.08249(6) -0.0856(5) 0.0207(2) 0.0592(7) Uani 1 1 d .
C7 C 0.13568(6) -0.1288(4) 0.15830(19) 0.0471(6) Uani 1 1 d .
C8 C 0.15806(6) 0.0425(4) 0.14095(19) 0.0486(6) Uani 1 1 d .
C11 C 0.18965(5) 0.2768(4) 0.2848(2) 0.0487(6) Uani 1 1 d .
C12 C 0.20393(7) 0.2741(5) 0.3918(2) 0.0644(8) Uani 1 1 d .
H9 H 0.2002 0.1568 0.4418 0.077 Uiso 1 1 calc R
C13 C 0.22376(7) 0.4471(6) 0.4239(3) 0.0795(9) Uani 1 1 d .
H10 H 0.2334 0.4459 0.4962 0.095 Uiso 1 1 calc R
C14 C 0.22951(7) 0.6205(6) 0.3519(3) 0.0762(9) Uani 1 1 d .
H11 H 0.2431 0.7358 0.3746 0.091 Uiso 1 1 calc R
C5 C 0.06476(8) -0.1293(7) -0.0786(3) 0.0833(10) Uani 1 1 d .
H3 H 0.0700 -0.2489 -0.1251 0.100 Uiso 1 1 calc R
C6 C 0.03958(9) 0.0052(8) -0.1071(3) 0.1055(13) Uani 1 1 d .
H2 H 0.0278 -0.0239 -0.1738 0.127 Uiso 1 1 calc R
C16 C 0.19502(6) 0.4509(5) 0.2114(2) 0.0580(7) Uani 1 1 d .
H13 H 0.1852 0.4532 0.1392 0.070 Uiso 1 1 calc R
C15 C 0.21506(7) 0.6229(5) 0.2457(3) 0.0713(8) Uani 1 1 d .
H12 H 0.2187 0.7410 0.1962 0.086 Uiso 1 1 calc R
C9 C 0.13493(6) -0.1711(4) 0.2732(2) 0.0489(6) Uani 1 1 d .
C10 C 0.11700(8) -0.3417(5) 0.3351(2) 0.0710(8) Uani 1 1 d .
H6 H 0.1259 -0.4867 0.3219 0.106 Uiso 1 1 calc R
H5 H 0.0953 -0.3400 0.3084 0.106 Uiso 1 1 calc R
H7 H 0.1181 -0.3093 0.4153 0.106 Uiso 1 1 calc R

loop_
_atom_site_aniso_label
_atom_site_aniso_U_11
_atom_site_aniso_U_22
_atom_site_aniso_U_33
_atom_site_aniso_U_23
_atom_site_aniso_U_13
_atom_site_aniso_U_12
Cl1 0.0928(6) 0.1025(8) 0.0999(7) 0.0047(5) 0.0027(5) 0.0327(5)
S1 0.0742(5) 0.0644(5) 0.0433(4) -0.0131(3) -0.0089(3) -0.0010(3)
O1 0.0858(12) 0.0799(14) 0.0255(9) 0.0008(8) 0.0017(8) -0.0157(10)
N1 0.0618(11) 0.0628(14) 0.0267(10) 0.0010(9) 0.0001(8) -0.0041(10)
N2 0.0676(12) 0.0650(14) 0.0238(9) 0.0020(9) -0.0010(8) -0.0048(10)
C1 0.071(2) 0.138(3) 0.086(3) 0.016(3) -0.0193(18) 0.021(2)
C2 0.0658(17) 0.087(2) 0.0650(19) 0.0123(16) 0.0007(14) 0.0079(15)
C3 0.0587(14) 0.076(2) 0.0467(15) 0.0058(14) -0.0062(11) -0.0003(14)
C4 0.0626(14) 0.0713(19) 0.0434(14) 0.0000(13) -0.0050(11) -0.0111(13)
C7 0.0566(13) 0.0510(15) 0.0333(12) -0.0056(11) -0.0028(9) 0.0061(11)
C8 0.0600(13) 0.0597(16) 0.0258(11) -0.0039(11) -0.0007(9) 0.0032(12)
C11 0.0494(12) 0.0603(16) 0.0364(13) -0.0078(12) 0.0013(9) 0.0029(11)
C12 0.0762(17) 0.079(2) 0.0373(14) -0.0017(13) -0.0045(12) -0.0113(15)
C13 0.0816(19) 0.105(3) 0.0516(17) -0.0152(18) -0.0090(14) -0.0218(19)
C14 0.0739(18) 0.083(2) 0.072(2) -0.0219(19) 0.0104(15) -0.0213(16)
C5 0.0806(19) 0.107(3) 0.0609(19) -0.0124(18) -0.0204(15) -0.0024(19)
C6 0.086(2) 0.153(4) 0.075(2) -0.011(3) -0.0330(19) 0.013(3)
C16 0.0661(15) 0.0633(17) 0.0446(14) -0.0025(13) 0.0008(11) -0.0030(13)
C15 0.0825(18) 0.065(2) 0.067(2) -0.0047(15) 0.0128(15) -0.0054(15)
C9 0.0599(13) 0.0506(15) 0.0363(13) -0.0004(11) 0.0021(10) 0.0030(11)
C10 0.093(2) 0.071(2) 0.0493(16) 0.0059(15) 0.0074(14) -0.0122(16)

loop_
_atom_type_symbol
_atom_type_description
_atom_type_scat_dispersion_real
_atom_type_scat_dispersion_imag
_atom_type_scat_source
C C 0.0033 0.0016 'International Tables Vol C Tables 4.2.6.8 and 6.1.1.4'
H H 0.0000 0.0000 'International Tables Vol C Tables 4.2.6.8 and 6.1.1.4'
N N 0.0061 0.0033 'International Tables Vol C Tables 4.2.6.8 and 6.1.1.4'
O O 0.0106 0.0060 'International Tables Vol C Tables 4.2.6.8 and 6.1.1.4'
S S 0.1246 0.1234 'International Tables Vol C Tables 4.2.6.8 and 6.1.1.4'
Cl Cl 0.1484 0.1585 'International Tables Vol C Tables 4.2.6.8 and 6.1.1.4'

loop_
_geom_angle_atom_site_label_1
_geom_angle_atom_site_label_2
_geom_angle_atom_site_label_3
_geom_angle
C7 S1 C4 103.24(12)
N2 N1 C8 108.15(19)
N2 N1 C11 121.53(18)
C8 N1 C11 130.2(2)
C9 N2 N1 109.45(18)
C9 N2 H8 125.3
N1 N2 H8 125.3
C6 C1 C2 118.8(3)
C6 C1 H1 120.6
C2 C1 H1 120.6
C3 C2 C1 120.9(3)
C3 C2 Cl1 118.8(2)
C1 C2 Cl1 120.3(3)
C2 C3 C4 119.6(3)
C2 C3 H4 120.2
C4 C3 H4 120.2
C3 C4 C5 119.8(3)
C3 C4 S1 123.82(19)
C5 C4 S1 116.4(2)
C9 C7 C8 108.2(2)
C9 C7 S1 127.0(2)
C8 C7 S1 124.72(18)
O1 C8 N1 123.8(2)
O1 C8 C7 131.0(2)
N1 C8 C7 105.2(2)
C16 C11 C12 120.3(2)
C16 C11 N1 119.2(2)
C12 C11 N1 120.5(2)
C11 C12 C13 119.1(3)
C11 C12 H9 120.5
C13 C12 H9 120.5
C14 C13 C12 121.4(3)
C14 C13 H10 119.3
C12 C13 H10 119.3
C13 C14 C15 119.2(3)
C13 C14 H11 120.4
C15 C14 H11 120.4
C6 C5 C4 119.3(3)
C6 C5 H3 120.3
C4 C5 H3 120.3
C1 C6 C5 121.6(3)
C1 C6 H2 119.2
C5 C6 H2 119.2
C11 C16 C15 119.5(3)
C11 C16 H13 120.2
C15 C16 H13 120.2
C14 C15 C16 120.5(3)
C14 C15 H12 119.7
C16 C15 H12 119.7
N2 C9 C7 109.0(2)
N2 C9 C10 121.2(2)
C7 C9 C10 129.7(2)
C9 C10 H6 109.5
C9 C10 H5 109.5
H6 C10 H5 109.5
C9 C10 H7 109.5
H6 C10 H7 109.5
H5 C10 H7 109.5

loop_
_geom_bond_atom_site_label_1
_geom_bond_atom_site_label_2
_geom_bond_distance
Cl1 C2 1.736(4)
S1 C7 1.725(2)
S1 C4 1.766(3)
O1 C8 1.243(3)
N1 N2 1.383(3)
N1 C8 1.389(3)
N1 C11 1.409(3)
N2 C9 1.318(3)
N2 H8 0.8600
C1 C6 1.361(6)
C1 C2 1.382(5)
C1 H1 0.9300
C2 C3 1.371(4)
C3 C4 1.374(4)
C3 H4 0.9300
C4 C5 1.389(4)
C7 C9 1.373(3)
C7 C8 1.413(4)
C11 C16 1.373(4)
C11 C12 1.375(3)
C12 C13 1.375(4)
C12 H9 0.9300
C13 C14 1.363(4)
C13 H10 0.9300
C14 C15 1.369(4)
C14 H11 0.9300
C5 C6 1.366(5)
C5 H3 0.9300
C6 H2 0.9300
C16 C15 1.383(4)
C16 H13 0.9300
C15 H12 0.9300
C9 C10 1.475(4)
C10 H6 0.9600
C10 H5 0.9600
C10 H7 0.9600
